data_7241225
loop_
_publ_author_name
'Zhu, Lixiang'
'Ren, Xiaoyu'
'Du, Juan'
'Wu, Jia-Hong'
'Tan, Jian-Ping'
'Che, Jixing'
'Pan, Jianke'
'Wang, Tianli'

_publ_section_title
;
 A transition-metal-free multicomponent reaction towards constructing
 chiral 2H-1,4-benzoxazine scaffolds
;
_journal_issue 21
_journal_name_full 'Green Chemistry'
_journal_page_first 7506
_journal_page_last 7512
_journal_paper_doi 10.1039/D0GC02134B
_journal_volume 22
_journal_year 2020
_chemical_absolute_configuration ad
_chemical_formula_moiety 'C23 H19 N O2'
_chemical_formula_sum 'C23 H19 N O2'
_chemical_formula_weight 341.39
_space_group_crystal_system orthorhombic
_space_group_IT_number 19
_space_group_name_Hall 'P 2ac 2ab'
_space_group_name_H-M_alt 'P 21 21 21'
_atom_sites_solution_hydrogens geom
_atom_sites_solution_primary direct
_audit_creation_date 2019-09-11
_audit_creation_method
;
Olex2 1.2
(compiled 2016.02.19 svn.r3266 for OlexSys, GUI svn.r5155)
;
_audit_update_record
;
2020-05-18 deposited with the CCDC.	2020-09-03 downloaded from the CCDC.
;
_cell_angle_alpha 90
_cell_angle_beta 90
_cell_angle_gamma 90
_cell_formula_units_Z 4
_cell_length_a 8.4921(2)
_cell_length_b 13.5753(4)
_cell_length_c 15.0981(5)
_cell_measurement_reflns_used 3849
_cell_measurement_temperature 295.88(16)
_cell_measurement_theta_max 71.5490
_cell_measurement_theta_min 4.3440
_cell_volume 1740.55(9)
_computing_cell_refinement 'CrysAlisPro 1.171.39.46e (Rigaku OD, 2018)'
_computing_data_collection 'CrysAlisPro 1.171.39.46e (Rigaku OD, 2018)'
_computing_data_reduction 'CrysAlisPro 1.171.39.46e (Rigaku OD, 2018)'
_computing_molecular_graphics 'Olex2 (Dolomanov et al., 2009)'
_computing_publication_material 'Olex2 (Dolomanov et al., 2009)'
_computing_structure_refinement 'ShelXL (Sheldrick, 2015)'
_computing_structure_solution 'ShelXT (Sheldrick, 2015)'
_diffrn_ambient_environment air
_diffrn_ambient_temperature 295.88(16)
_diffrn_detector 'CCD plate'
_diffrn_detector_area_resol_mean 15.9595
_diffrn_detector_type EosS2
_diffrn_measured_fraction_theta_full 0.999
_diffrn_measured_fraction_theta_max 0.993
_diffrn_measurement_details
;
List of Runs (angles in degrees, time in seconds):

  # Type    Start    End  Width  t~exp~   \w     \q     \k     \f   Frames
#--------------------------------------------------------------------------
  1  \w   -103.00 -19.00   1.00    1.00    --  -36.04 -57.00 -60.00   84
  2  \w    -89.00  -2.00   1.00    1.00    --  -36.04 125.00-180.00   87
  3  \w   -105.00  33.00   1.00    1.00    --  -36.04   0.00-180.00  138
  4  \w    100.00 176.00   1.00    1.00    --  106.21 111.00   0.00   76
  5  \w     38.00 124.00   1.00    1.00    --  106.21 -45.00   0.00   86
  6  \w     37.00 109.00   1.00    1.00    --  106.21 -94.00 -60.00   72
  7  \w     38.00 124.00   1.00    1.00    --  106.21 -45.00 -90.00   86
  8  \w     88.00 173.00   1.00    1.00    --  106.21  61.00 -30.00   85
  9  \w     85.00 176.00   1.00    1.00    --  106.21  30.00-120.00   91
 10  \w     39.00 133.00   1.00    1.00    --  106.21 -77.00  60.00   94
 11  \w   -103.00 -52.00   1.00    1.00    --  -36.04 -57.00 120.00   51
;
_diffrn_measurement_device 'four-circle diffractometer'
_diffrn_measurement_device_type 'New Gemini, Dual, Cu at home/near, EosS2'
_diffrn_measurement_method '\w scans'
_diffrn_orient_matrix_type 'CrysAlisPro convention (1999,Acta A55,543-557)'
_diffrn_orient_matrix_UB_11 -0.1690366000
_diffrn_orient_matrix_UB_12 0.0152348000
_diffrn_orient_matrix_UB_13 -0.0345410000
_diffrn_orient_matrix_UB_21 -0.0656309000
_diffrn_orient_matrix_UB_22 -0.0271465000
_diffrn_orient_matrix_UB_23 0.0919853000
_diffrn_orient_matrix_UB_31 0.0070353000
_diffrn_orient_matrix_UB_32 0.1090494000
_diffrn_orient_matrix_UB_33 0.0276597000
_diffrn_radiation_monochromator graphite
_diffrn_radiation_probe x-ray
_diffrn_radiation_type CuK\a
_diffrn_radiation_wavelength 1.54184
_diffrn_reflns_av_R_equivalents 0.0416
_diffrn_reflns_av_unetI/netI 0.0432
_diffrn_reflns_Laue_measured_fraction_full 0.999
_diffrn_reflns_Laue_measured_fraction_max 0.993
_diffrn_reflns_limit_h_max 10
_diffrn_reflns_limit_h_min -10
_diffrn_reflns_limit_k_max 16
_diffrn_reflns_limit_k_min -13
_diffrn_reflns_limit_l_max 18
_diffrn_reflns_limit_l_min -15
_diffrn_reflns_number 7797
_diffrn_reflns_point_group_measured_fraction_full 0.999
_diffrn_reflns_point_group_measured_fraction_max 0.982
_diffrn_reflns_theta_full 67.684
_diffrn_reflns_theta_max 71.397
_diffrn_reflns_theta_min 4.380
_diffrn_source 'fine-focus sealed X-ray tube'
_diffrn_source_type 'Enhance (Cu) X-ray Source'
_exptl_absorpt_coefficient_mu 0.658
_exptl_absorpt_correction_T_max 1.00000
_exptl_absorpt_correction_T_min 0.63155
_exptl_absorpt_correction_type multi-scan
_exptl_absorpt_process_details
;
CrysAlisPro 1.171.39.46e (Rigaku Oxford Diffraction, 2018)
Empirical absorption correction using spherical harmonics,
 implemented in SCALE3 ABSPACK scaling algorithm.
;
_exptl_crystal_colour 'clear light colourless'
_exptl_crystal_colour_lustre clear
_exptl_crystal_colour_modifier light
_exptl_crystal_colour_primary colourless
_exptl_crystal_density_diffrn 1.303
_exptl_crystal_description block
_exptl_crystal_F_000 720
_exptl_crystal_size_max 0.6
_exptl_crystal_size_mid 0.6
_exptl_crystal_size_min 0.3
_refine_diff_density_max 0.391
_refine_diff_density_min -0.400
_refine_diff_density_rms 0.130
_refine_ls_abs_structure_details
;
 Flack x determined using 1216 quotients [(I+)-(I-)]/[(I+)+(I-)]
 (Parsons, Flack and Wagner, Acta Cryst. B69 (2013) 249-259).
;
_refine_ls_abs_structure_Flack 0.0(2)
_refine_ls_extinction_method none
_refine_ls_goodness_of_fit_ref 1.116
_refine_ls_hydrogen_treatment constr
_refine_ls_matrix_type full
_refine_ls_number_parameters 235
_refine_ls_number_reflns 3330
_refine_ls_number_restraints 0
_refine_ls_restrained_S_all 1.116
_refine_ls_R_factor_all 0.0690
_refine_ls_R_factor_gt 0.0666
_refine_ls_shift/su_max 0.000
_refine_ls_shift/su_mean 0.000
_refine_ls_structure_factor_coef Fsqd
_refine_ls_weighting_details 'w=1/[\s^2^(Fo^2^)+(0.1149P)^2^+0.0107P] where P=(Fo^2^+2Fc^2^)/3'
_refine_ls_weighting_scheme calc
_refine_ls_wR_factor_gt 0.1623
_refine_ls_wR_factor_ref 0.1667
_reflns_Friedel_coverage 0.718
_reflns_Friedel_fraction_full 0.999
_reflns_Friedel_fraction_max 0.966
_reflns_number_gt 3132
_reflns_number_total 3330
_reflns_threshold_expression 'I > 2\s(I)'
_cod_data_source_file d0gc02134b2.cif
_cod_data_source_block wtl-zlx-2
_cod_depositor_comments 'Adding full bibliography for 7241224--7241225.cif.'
_cod_original_cell_volume 1740.54(9)
_cod_database_code 7241225
_shelx_space_group_comment
;
The symmetry employed for this shelxl refinement is uniquely defined
by the following loop, which should always be used as a source of
symmetry information in preference to the above space-group names.
They are only intended as comments.
;
_reflns_odcompleteness_completeness 99.89
_reflns_odcompleteness_iscentric 1
_reflns_odcompleteness_theta 66.97
_olex2_refinement_description
;
1. Fixed Uiso
 At 1.2 times of:
  All C(H) groups, All C(H,H) groups, All N(H) groups
2.a Ternary CH refined with riding coordinates:
 C00B(H00B)
2.b Secondary CH2 refined with riding coordinates:
 C00H(H00D,H00E), C00N(H00F,H00H)
2.c Aromatic/amide H refined with riding coordinates:
 N003(H003), C005(H005), C006(H006), C009(H009), C00A(H00A), C00C(H00C),
 C00G(H00G), C00J(H00J), C00K(H00K), C00L(H00L), C00M(H00M), C00O(H00O),
 C00P(H00P), C00Q(H00Q)
;
_shelx_shelxl_version_number 2014/7
_olex2_date_sample_data_collection 2019-09-11
_olex2_submission_special_instructions 'No special instructions were received'
_oxdiff_exptl_absorpt_empirical_details
;
Empirical correction (ABSPACK) includes:
- Absorption correction using spherical harmonics
- Frame scaling
- Detector area scaling
;
_oxdiff_exptl_absorpt_empirical_full_max 1.456
_oxdiff_exptl_absorpt_empirical_full_min 0.602

loop_
_space_group_symop_operation_xyz
'x, y, z'
'-x+1/2, -y, z+1/2'
'-x, y+1/2, -z+1/2'
'x+1/2, -y+1/2, -z'

loop_
_atom_site_label
_atom_site_type_symbol
_atom_site_fract_x
_atom_site_fract_y
_atom_site_fract_z
_atom_site_U_iso_or_equiv
_atom_site_adp_type
_atom_site_occupancy
_atom_site_site_symmetry_order
_atom_site_calc_flag
_atom_site_refinement_flags_posn
_atom_site_refinement_flags_adp
_atom_site_refinement_flags_occupancy
_atom_site_disorder_assembly
_atom_site_disorder_group
O001 O 0.5622(3) 0.18822(17) 0.31179(15) 0.0490(6) Uani 1 1 d . . . . .
O002 O 0.4197(3) 0.37666(18) 0.22682(18) 0.0564(7) Uani 1 1 d . . . . .
N003 N 0.8077(3) 0.29886(19) 0.38238(16) 0.0420(6) Uani 1 1 d . . . . .
H003 H 0.9039 0.3170 0.3893 0.050 Uiso 1 1 calc R . . . .
C004 C 0.7951(3) 0.4251(2) 0.26741(17) 0.0331(6) Uani 1 1 d . . . . .
C005 C 0.5628(4) 0.0850(2) 0.4363(2) 0.0388(6) Uani 1 1 d . . . . .
H005 H 0.4864 0.0465 0.4089 0.047 Uiso 1 1 calc R . . . .
C006 C 0.7219(3) 0.5112(2) 0.2422(2) 0.0388(6) Uani 1 1 d . . . . .
H006 H 0.6167 0.5212 0.2567 0.047 Uiso 1 1 calc R . . . .
C007 C 0.6249(3) 0.16557(19) 0.39289(18) 0.0319(6) Uani 1 1 d . . . . .
C008 C 0.7431(3) 0.2222(2) 0.43174(18) 0.0334(6) Uani 1 1 d . . . . .
C009 C 0.7939(4) 0.1973(2) 0.5159(2) 0.0418(7) Uani 1 1 d . . . . .
H009 H 0.8726 0.2344 0.5428 0.050 Uiso 1 1 calc R . . . .
C00A C 0.7292(4) 0.1179(2) 0.5608(2) 0.0474(8) Uani 1 1 d . . . . .
H00A H 0.7632 0.1029 0.6178 0.057 Uiso 1 1 calc R . . . .
C00B C 0.7039(3) 0.3472(2) 0.31801(17) 0.0341(6) Uani 1 1 d . . . . .
H00B H 0.6178 0.3794 0.3501 0.041 Uiso 1 1 calc R . . . .
C00C C 0.6149(4) 0.0615(2) 0.5211(2) 0.0464(8) Uani 1 1 d . . . . .
H00C H 0.5724 0.0078 0.5508 0.056 Uiso 1 1 calc R . . . .
C00D C 0.5178(4) 0.1529(2) 0.10904(19) 0.0414(7) Uani 1 1 d . . . . .
C00E C 0.4274(4) 0.2324(2) 0.13858(18) 0.0373(6) Uani 1 1 d . . . . .
C00F C 0.4858(3) 0.3009(2) 0.20760(18) 0.0345(6) Uani 1 1 d . . . . .
C00G C 0.8035(4) 0.5835(2) 0.1953(2) 0.0489(8) Uani 1 1 d . . . . .
H00G H 0.7525 0.6411 0.1781 0.059 Uiso 1 1 calc R . . . .
C00H C 0.7505(4) 0.2212(2) 0.1944(2) 0.0424(7) Uani 1 1 d . . . . .
H00D H 0.8431 0.1997 0.2266 0.051 Uiso 1 1 calc R . . . .
H00E H 0.7831 0.2710 0.1521 0.051 Uiso 1 1 calc R . . . .
C00I C 0.6338(3) 0.26557(19) 0.25848(17) 0.0321(6) Uani 1 1 d . . . . .
C00J C 0.9557(3) 0.4128(2) 0.2473(2) 0.0428(7) Uani 1 1 d . . . . .
H00J H 1.0083 0.3563 0.2658 0.051 Uiso 1 1 calc R . . . .
C00K C 0.9599(4) 0.5693(3) 0.1744(2) 0.0504(8) Uani 1 1 d . . . . .
H00K H 1.0143 0.6173 0.1429 0.060 Uiso 1 1 calc R . . . .
C00L C 1.0358(4) 0.4845(3) 0.2000(2) 0.0516(8) Uani 1 1 d . . . . .
H00L H 1.1412 0.4752 0.1856 0.062 Uiso 1 1 calc R . . . .
C00M C 0.2745(4) 0.2464(3) 0.1056(2) 0.0524(8) Uani 1 1 d . . . . .
H00M H 0.2143 0.2993 0.1252 0.063 Uiso 1 1 calc R . . . .
C00N C 0.6795(4) 0.1336(3) 0.1447(3) 0.0517(8) Uani 1 1 d . . . . .
H00F H 0.7484 0.1163 0.0958 0.062 Uiso 1 1 calc R . . . .
H00H H 0.6749 0.0775 0.1844 0.062 Uiso 1 1 calc R . . . .
C00O C 0.4524(5) 0.0909(3) 0.0449(2) 0.0574(9) Uani 1 1 d . . . . .
H00O H 0.5120 0.0385 0.0237 0.069 Uiso 1 1 calc R . . . .
C00P C 0.2136(5) 0.1813(3) 0.0439(3) 0.0667(11) Uani 1 1 d . . . . .
H00P H 0.1111 0.1893 0.0235 0.080 Uiso 1 1 calc R . . . .
C00Q C 0.3045(6) 0.1046(3) 0.0127(3) 0.0691(12) Uani 1 1 d . . . . .
H00Q H 0.2648 0.0623 -0.0304 0.083 Uiso 1 1 calc R . . . .

loop_
_atom_site_aniso_label
_atom_site_aniso_U_11
_atom_site_aniso_U_22
_atom_site_aniso_U_33
_atom_site_aniso_U_23
_atom_site_aniso_U_13
_atom_site_aniso_U_12
O001 0.0589(14) 0.0507(13) 0.0375(10) 0.0136(10) -0.0176(10) -0.0244(11)
O002 0.0392(11) 0.0521(14) 0.0779(17) -0.0183(13) -0.0116(11) 0.0139(10)
N003 0.0416(13) 0.0438(14) 0.0407(13) 0.0061(11) -0.0130(11) -0.0143(11)
C004 0.0342(13) 0.0322(13) 0.0328(12) -0.0033(11) 0.0010(11) -0.0062(11)
C005 0.0393(14) 0.0309(14) 0.0462(16) 0.0034(12) -0.0036(13) 0.0007(11)
C006 0.0376(13) 0.0345(14) 0.0444(15) -0.0040(12) -0.0007(12) 0.0001(11)
C007 0.0312(12) 0.0306(13) 0.0340(13) 0.0002(10) -0.0017(10) 0.0026(10)
C008 0.0331(13) 0.0312(14) 0.0359(13) -0.0014(11) -0.0013(11) 0.0030(10)
C009 0.0438(15) 0.0437(17) 0.0380(14) -0.0029(12) -0.0109(12) 0.0004(13)
C00A 0.0557(18) 0.0475(18) 0.0390(15) 0.0104(13) -0.0100(14) 0.0041(14)
C00B 0.0339(12) 0.0364(14) 0.0320(12) -0.0021(11) -0.0008(10) -0.0018(11)
C00C 0.0488(17) 0.0406(17) 0.0497(17) 0.0145(14) -0.0031(14) 0.0025(14)
C00D 0.0529(17) 0.0372(15) 0.0340(13) 0.0002(12) -0.0031(13) -0.0033(13)
C00E 0.0418(15) 0.0370(15) 0.0332(13) 0.0054(12) -0.0047(11) -0.0029(12)
C00F 0.0300(12) 0.0364(13) 0.0371(14) -0.0007(11) -0.0013(11) 0.0010(11)
C00G 0.0577(18) 0.0343(15) 0.0549(18) 0.0025(14) -0.0078(16) -0.0058(14)
C00H 0.0376(14) 0.0388(16) 0.0508(17) -0.0069(13) -0.0050(13) 0.0097(12)
C00I 0.0345(13) 0.0295(13) 0.0323(12) 0.0025(10) -0.0033(10) -0.0034(10)
C00J 0.0350(14) 0.0396(16) 0.0539(17) -0.0013(13) -0.0003(13) -0.0008(12)
C00K 0.0554(18) 0.0457(18) 0.0501(17) 0.0047(15) -0.0007(15) -0.0237(15)
C00L 0.0373(14) 0.0568(19) 0.061(2) -0.0051(17) 0.0076(14) -0.0126(14)
C00M 0.0498(18) 0.058(2) 0.0495(17) 0.0006(16) -0.0175(15) 0.0024(16)
C00N 0.0518(18) 0.0403(17) 0.063(2) -0.0130(15) -0.0069(16) 0.0109(15)
C00O 0.075(3) 0.050(2) 0.0470(17) -0.0113(16) -0.0073(17) -0.0043(18)
C00P 0.062(2) 0.078(3) 0.060(2) 0.003(2) -0.0302(19) -0.008(2)
C00Q 0.089(3) 0.067(3) 0.051(2) -0.0094(18) -0.025(2) -0.016(2)

loop_
_atom_type_symbol
_atom_type_description
_atom_type_scat_dispersion_real
_atom_type_scat_dispersion_imag
_atom_type_scat_source
C C 0.0181 0.0091 'International Tables Vol C Tables 4.2.6.8 and 6.1.1.4'
H H 0.0000 0.0000 'International Tables Vol C Tables 4.2.6.8 and 6.1.1.4'
N N 0.0311 0.0180 'International Tables Vol C Tables 4.2.6.8 and 6.1.1.4'
O O 0.0492 0.0322 'International Tables Vol C Tables 4.2.6.8 and 6.1.1.4'

loop_
_geom_angle_atom_site_label_1
_geom_angle_atom_site_label_2
_geom_angle_atom_site_label_3
_geom_angle
_geom_angle_site_symmetry_1
_geom_angle_site_symmetry_3
_geom_angle_publ_flag
C007 O001 C00I 119.6(2) . . ?
C008 N003 H003 121.5 . . ?
C008 N003 C00B 116.9(2) . . ?
C00B N003 H003 121.5 . . ?
C006 C004 C00B 120.0(2) . . ?
C006 C004 C00J 118.6(3) . . ?
C00J C004 C00B 121.4(3) . . ?
C007 C005 H005 120.1 . . ?
C007 C005 C00C 119.8(3) . . ?
C00C C005 H005 120.1 . . ?
C004 C006 H006 119.6 . . ?
C004 C006 C00G 120.9(3) . . ?
C00G C006 H006 119.6 . . ?
O001 C007 C005 117.0(2) . . ?
O001 C007 C008 122.2(3) . . ?
C005 C007 C008 120.9(3) . . ?
N003 C008 C007 118.1(2) . . ?
C009 C008 N003 123.4(3) . . ?
C009 C008 C007 118.5(3) . . ?
C008 C009 H009 119.5 . . ?
C008 C009 C00A 121.0(3) . . ?
C00A C009 H009 119.5 . . ?
C009 C00A H00A 120.0 . . ?
C00C C00A C009 120.0(3) . . ?
C00C C00A H00A 120.0 . . ?
N003 C00B C004 109.8(2) . . ?
N003 C00B H00B 108.6 . . ?
N003 C00B C00I 107.2(2) . . ?
C004 C00B H00B 108.6 . . ?
C004 C00B C00I 113.8(2) . . ?
C00I C00B H00B 108.6 . . ?
C005 C00C H00C 120.0 . . ?
C00A C00C C005 119.9(3) . . ?
C00A C00C H00C 120.0 . . ?
C00E C00D C00N 121.6(3) . . ?
C00E C00D C00O 117.9(3) . . ?
C00O C00D C00N 120.5(3) . . ?
C00D C00E C00F 121.7(3) . . ?
C00D C00E C00M 120.0(3) . . ?
C00M C00E C00F 118.3(3) . . ?
O002 C00F C00E 123.2(3) . . ?
O002 C00F C00I 121.5(3) . . ?
C00E C00F C00I 115.2(2) . . ?
C006 C00G H00G 120.1 . . ?
C00K C00G C006 119.7(3) . . ?
C00K C00G H00G 120.1 . . ?
H00D C00H H00E 108.0 . . ?
C00I C00H H00D 109.3 . . ?
C00I C00H H00E 109.3 . . ?
C00I C00H C00N 111.4(3) . . ?
C00N C00H H00D 109.3 . . ?
C00N C00H H00E 109.3 . . ?
O001 C00I C00B 110.9(2) . . ?
O001 C00I C00F 99.1(2) . . ?
O001 C00I C00H 109.9(2) . . ?
C00B C00I C00F 112.3(2) . . ?
C00H C00I C00B 113.9(2) . . ?
C00H C00I C00F 109.8(2) . . ?
C004 C00J H00J 119.9 . . ?
C00L C00J C004 120.3(3) . . ?
C00L C00J H00J 119.9 . . ?
C00G C00K H00K 119.8 . . ?
C00L C00K C00G 120.3(3) . . ?
C00L C00K H00K 119.8 . . ?
C00J C00L H00L 119.9 . . ?
C00K C00L C00J 120.2(3) . . ?
C00K C00L H00L 119.9 . . ?
C00E C00M H00M 120.1 . . ?
C00P C00M C00E 119.8(4) . . ?
C00P C00M H00M 120.1 . . ?
C00D C00N C00H 113.7(3) . . ?
C00D C00N H00F 108.8 . . ?
C00D C00N H00H 108.8 . . ?
C00H C00N H00F 108.8 . . ?
C00H C00N H00H 108.8 . . ?
H00F C00N H00H 107.7 . . ?
C00D C00O H00O 118.9 . . ?
C00Q C00O C00D 122.2(4) . . ?
C00Q C00O H00O 118.9 . . ?
C00M C00P H00P 119.9 . . ?
C00M C00P C00Q 120.2(4) . . ?
C00Q C00P H00P 119.9 . . ?
C00O C00Q C00P 119.8(4) . . ?
C00O C00Q H00Q 120.1 . . ?
C00P C00Q H00Q 120.1 . . ?

loop_
_geom_bond_atom_site_label_1
_geom_bond_atom_site_label_2
_geom_bond_distance
_geom_bond_site_symmetry_2
_geom_bond_publ_flag
O001 C007 1.370(3) . ?
O001 C00I 1.456(3) . ?
O002 C00F 1.208(4) . ?
N003 H003 0.8600 . ?
N003 C008 1.392(4) . ?
N003 C00B 1.467(4) . ?
C004 C006 1.378(4) . ?
C004 C00B 1.517(4) . ?
C004 C00J 1.407(4) . ?
C005 H005 0.9300 . ?
C005 C007 1.380(4) . ?
C005 C00C 1.391(4) . ?
C006 H006 0.9300 . ?
C006 C00G 1.395(5) . ?
C007 C008 1.394(4) . ?
C008 C009 1.384(4) . ?
C009 H009 0.9300 . ?
C009 C00A 1.386(5) . ?
C00A H00A 0.9300 . ?
C00A C00C 1.374(5) . ?
C00B H00B 0.9800 . ?
C00B C00I 1.546(4) . ?
C00C H00C 0.9300 . ?
C00D C00E 1.397(4) . ?
C00D C00N 1.498(5) . ?
C00D C00O 1.398(4) . ?
C00E C00F 1.482(4) . ?
C00E C00M 1.403(4) . ?
C00F C00I 1.549(4) . ?
C00G H00G 0.9300 . ?
C00G C00K 1.379(5) . ?
C00H H00D 0.9700 . ?
C00H H00E 0.9700 . ?
C00H C00I 1.510(4) . ?
C00H C00N 1.531(5) . ?
C00J H00J 0.9300 . ?
C00J C00L 1.385(5) . ?
C00K H00K 0.9300 . ?
C00K C00L 1.375(5) . ?
C00L H00L 0.9300 . ?
C00M H00M 0.9300 . ?
C00M C00P 1.384(5) . ?
C00N H00F 0.9700 . ?
C00N H00H 0.9700 . ?
C00O H00O 0.9300 . ?
C00O C00Q 1.359(6) . ?
C00P H00P 0.9300 . ?
C00P C00Q 1.380(7) . ?
C00Q H00Q 0.9300 . ?
